data_1552536
loop_
_publ_author_name
'Matsuo, Yusuke'
'Chen, Fengkun'
'Kise, Koki'
'Tanaka, Takayuki'
'Osuka, Atsuhiro'

_publ_section_title
;
 Facile synthesis of fluorescent hetero[8]circulene analogues with tunable
 solubilities and optical properties
;
_journal_name_full 'Chemical Science'
_journal_paper_doi 10.1039/C9SC05087F
_journal_year 2019
_chemical_formula_moiety 'C44 H41 Cl0 N3'
_chemical_formula_sum 'C44 H41 Cl0 N3'
_chemical_formula_weight 611.80
_space_group_IT_number 14
_space_group_name_Hall '-P 2yab'
_space_group_name_H-M_alt 'P 1 21/a 1'
_symmetry_cell_setting monoclinic
_symmetry_Int_Tables_number 14
_symmetry_space_group_name_Hall '-P 2yab'
_symmetry_space_group_name_H-M 'P 1 21/a 1'
_atom_sites_solution_hydrogens geom
_audit_block_doi 10.5517/ccdc.csd.cc23kw4q
_audit_creation_method SHELXL-2014/7
_audit_update_record
;
2019-09-14 deposited with the CCDC.    2019-10-30 downloaded from the CCDC.
;
_cell_angle_alpha 90
_cell_angle_beta 107.607(5)
_cell_angle_gamma 90
_cell_formula_units_Z 4
_cell_length_a 8.191(3)
_cell_length_b 35.062(11)
_cell_length_c 11.513(3)
_cell_measurement_reflns_used 1980
_cell_measurement_temperature 93(2)
_cell_measurement_theta_max 68.2
_cell_measurement_theta_min 31.3
_cell_volume 3151.6(17)
_computing_structure_refinement 'SHELXL-2014/7 (Sheldrick, 2014)'
_diffrn_ambient_temperature 93(2)
_diffrn_detector_area_resol_mean 5.8140
_diffrn_measured_fraction_theta_full 0.982
_diffrn_measured_fraction_theta_max 0.982
_diffrn_measurement_device_type 'Rigaku XtaLAB P200'
_diffrn_measurement_method \w
_diffrn_radiation_type CuK\a
_diffrn_radiation_wavelength 1.54187
_diffrn_reflns_av_R_equivalents 0.0580
_diffrn_reflns_av_unetI/netI 0.0392
_diffrn_reflns_Laue_measured_fraction_full 0.982
_diffrn_reflns_Laue_measured_fraction_max 0.982
_diffrn_reflns_limit_h_max 9
_diffrn_reflns_limit_h_min -9
_diffrn_reflns_limit_k_max 38
_diffrn_reflns_limit_k_min -41
_diffrn_reflns_limit_l_max 12
_diffrn_reflns_limit_l_min -13
_diffrn_reflns_number 19620
_diffrn_reflns_point_group_measured_fraction_full 0.982
_diffrn_reflns_point_group_measured_fraction_max 0.982
_diffrn_reflns_theta_full 65.994
_diffrn_reflns_theta_max 65.994
_diffrn_reflns_theta_min 6.820
_exptl_absorpt_coefficient_mu 0.571
_exptl_absorpt_correction_type multi-scan
_exptl_absorpt_process_details 'REQAB (Rigaku, 1998)'
_exptl_crystal_colour yellow
_exptl_crystal_density_diffrn 1.289
_exptl_crystal_description prism
_exptl_crystal_F_000 1304
_exptl_crystal_size_max 0.300
_exptl_crystal_size_mid 0.210
_exptl_crystal_size_min 0.040
_exptl_transmission_factor_max 0.977
_exptl_transmission_factor_min 0.866
_refine_diff_density_max 0.707
_refine_diff_density_min -0.263
_refine_diff_density_rms 0.059
_refine_ls_extinction_method none
_refine_ls_goodness_of_fit_ref 1.033
_refine_ls_hydrogen_treatment constr
_refine_ls_matrix_type full
_refine_ls_number_parameters 427
_refine_ls_number_reflns 5392
_refine_ls_number_restraints 0
_refine_ls_restrained_S_all 1.033
_refine_ls_R_factor_all 0.0724
_refine_ls_R_factor_gt 0.0610
_refine_ls_shift/su_max 0.001
_refine_ls_shift/su_mean 0.000
_refine_ls_structure_factor_coef Fsqd
_refine_ls_weighting_details 'w=1/[\s^2^(Fo^2^)+(0.1286P)^2^] where P=(Fo^2^+2Fc^2^)/3'
_refine_ls_weighting_scheme calc
_refine_ls_wR_factor_gt 0.1700
_refine_ls_wR_factor_ref 0.1769
_reflns_Friedel_coverage 0.000
_reflns_number_gt 4225
_reflns_number_total 5392
_reflns_threshold_expression 'I > 2\s(I)'
_cod_data_source_file c9sc05087f2.cif
_cod_data_source_block 160618ch
_cod_original_sg_symbol_H-M 'P 21/a'
_cod_database_code 1552536
_shelx_shelxl_version_number 2014/7
_shelx_space_group_comment
;
The symmetry employed for this shelxl refinement is uniquely defined
by the following loop, which should always be used as a source of
symmetry information in preference to the above space-group names.
They are only intended as comments.
;
_shelx_estimated_absorpt_t_min 0.847
_shelx_estimated_absorpt_t_max 0.978

loop_
_space_group_symop_operation_xyz
'x, y, z'
'-x+1/2, y+1/2, -z'
'-x, -y, -z'
'x-1/2, -y-1/2, z'

loop_
_atom_site_label
_atom_site_type_symbol
_atom_site_fract_x
_atom_site_fract_y
_atom_site_fract_z
_atom_site_U_iso_or_equiv
_atom_site_adp_type
_atom_site_occupancy
_atom_site_site_symmetry_order
_atom_site_calc_flag
_atom_site_refinement_flags_posn
_atom_site_refinement_flags_adp
C1 C 0.2389(3) 0.59489(6) 0.21699(16) 0.0314(4) Uani 1 1 d . .
C2 C 0.1724(3) 0.57998(6) 0.30619(17) 0.0347(5) Uani 1 1 d . .
H1 H 0.1501 0.5973 0.3631 0.042 Uiso 1 1 calc R U
C3 C 0.1370(3) 0.54157(6) 0.31700(17) 0.0371(5) Uani 1 1 d . .
H2 H 0.0895 0.5335 0.3787 0.045 Uiso 1 1 calc R U
C4 C 0.1703(3) 0.51513(6) 0.23861(17) 0.0354(5) Uani 1 1 d . .
H3 H 0.1586 0.4885 0.2497 0.043 Uiso 1 1 calc R U
C5 C 0.2220(2) 0.52938(6) 0.14219(17) 0.0316(4) Uani 1 1 d . .
C6 C 0.2472(2) 0.56855(5) 0.12376(17) 0.0299(4) Uani 1 1 d . .
C7 C 0.2678(2) 0.57090(5) 0.00418(16) 0.0292(4) Uani 1 1 d . .
C8 C 0.2660(2) 0.53384(5) -0.03925(17) 0.0308(4) Uani 1 1 d . .
C9 C 0.2880(3) 0.52424(6) -0.15507(17) 0.0322(5) Uani 1 1 d . .
C10 C 0.3347(3) 0.48783(6) -0.18565(18) 0.0356(5) Uani 1 1 d . .
H4 H 0.3447 0.4675 -0.1294 0.043 Uiso 1 1 calc R U
C11 C 0.3661(3) 0.48087(6) -0.29372(18) 0.0387(5) Uani 1 1 d . .
H5 H 0.3930 0.4558 -0.3133 0.046 Uiso 1 1 calc R U
C12 C 0.3584(3) 0.51078(6) -0.37536(19) 0.0397(5) Uani 1 1 d . .
H6 H 0.3808 0.5060 -0.4503 0.048 Uiso 1 1 calc R U
C13 C 0.3191(3) 0.54691(6) -0.34811(18) 0.0377(5) Uani 1 1 d . .
H7 H 0.3185 0.5671 -0.4034 0.045 Uiso 1 1 calc R U
C14 C 0.2789(3) 0.55500(6) -0.23881(17) 0.0328(5) Uani 1 1 d . .
C15 C 0.2488(3) 0.59251(6) -0.20063(17) 0.0321(5) Uani 1 1 d . .
C16 C 0.2573(3) 0.60165(5) -0.08089(17) 0.0303(4) Uani 1 1 d . .
C17 C 0.2440(3) 0.64208(5) -0.07479(17) 0.0311(4) Uani 1 1 d . .
C18 C 0.2281(3) 0.65631(6) -0.19125(17) 0.0339(5) Uani 1 1 d . .
C19 C 0.2314(3) 0.69595(6) -0.21914(18) 0.0376(5) Uani 1 1 d . .
C20 C 0.2336(3) 0.71101(6) -0.33265(19) 0.0435(6) Uani 1 1 d . .
H8 H 0.2384 0.6939 -0.3955 0.052 Uiso 1 1 calc R U
C21 C 0.2292(4) 0.74907(6) -0.3550(2) 0.0528(7) Uani 1 1 d . .
H9 H 0.2344 0.7582 -0.4315 0.063 Uiso 1 1 calc R U
C22 C 0.2170(4) 0.77472(7) -0.2656(2) 0.0557(7) Uani 1 1 d . .
H10 H 0.2050 0.8012 -0.2831 0.067 Uiso 1 1 calc R U
C23 C 0.2225(4) 0.76158(6) -0.1521(2) 0.0479(6) Uani 1 1 d . .
H11 H 0.2139 0.7793 -0.0918 0.057 Uiso 1 1 calc R U
C24 C 0.2403(3) 0.72264(6) -0.12300(19) 0.0387(5) Uani 1 1 d . .
C25 C 0.2687(3) 0.70729(6) -0.00191(18) 0.0346(5) Uani 1 1 d . .
C26 C 0.2616(3) 0.66863(5) 0.02406(17) 0.0313(4) Uani 1 1 d . .
C27 C 0.2992(3) 0.66479(6) 0.15430(17) 0.0322(5) Uani 1 1 d . .
C28 C 0.3393(3) 0.70219(6) 0.20075(18) 0.0343(5) Uani 1 1 d . .
C29 C 0.4005(3) 0.71090(6) 0.32496(18) 0.0398(5) Uani 1 1 d . .
H12 H 0.4240 0.7364 0.3529 0.048 Uiso 1 1 calc R U
C30 C 0.4248(3) 0.68072(6) 0.40468(18) 0.0404(5) Uani 1 1 d . .
H13 H 0.4739 0.6850 0.4896 0.049 Uiso 1 1 calc R U
C31 C 0.3784(3) 0.64417(6) 0.36232(17) 0.0371(5) Uani 1 1 d . .
H14 H 0.3969 0.6242 0.4205 0.044 Uiso 1 1 calc R U
C32 C 0.3056(3) 0.63468(6) 0.23880(17) 0.0317(4) Uani 1 1 d . .
C33 C 0.1748(3) 0.46930(5) 0.02331(18) 0.0341(5) Uani 1 1 d . .
H15 H 0.1374 0.4649 -0.0658 0.041 Uiso 1 1 calc R U
H16 H 0.0722 0.4672 0.0514 0.041 Uiso 1 1 calc R U
C34 C 0.2989(3) 0.43782(6) 0.08359(17) 0.0353(5) Uani 1 1 d . .
H17 H 0.3942 0.4367 0.0475 0.042 Uiso 1 1 calc R U
H18 H 0.3475 0.4431 0.1718 0.042 Uiso 1 1 calc R U
C35 C 0.2045(3) 0.40013(6) 0.06474(19) 0.0391(5) Uani 1 1 d . .
H19 H 0.1496 0.3962 -0.0236 0.047 Uiso 1 1 calc R U
H20 H 0.1126 0.4013 0.1041 0.047 Uiso 1 1 calc R U
C36 C 0.3191(3) 0.36620(6) 0.1157(2) 0.0466(6) Uani 1 1 d . .
H33 H 0.4041 0.3634 0.0720 0.070 Uiso 1 1 calc R U
H34 H 0.2493 0.3430 0.1055 0.070 Uiso 1 1 calc R U
H35 H 0.3778 0.3703 0.2025 0.070 Uiso 1 1 calc R U
N1 N 0.2407(2) 0.50826(4) 0.04608(14) 0.0324(4) Uani 1 1 d . .
N2 N 0.2256(2) 0.62584(5) -0.27043(14) 0.0339(4) Uani 1 1 d . .
C37 C 0.1247(3) 0.62585(6) -0.40114(17) 0.0402(5) Uani 1 1 d . .
H21 H 0.1123 0.5992 -0.4308 0.048 Uiso 1 1 calc R U
H22 H 0.1901 0.6399 -0.4471 0.048 Uiso 1 1 calc R U
C38 C -0.0529(3) 0.64352(6) -0.42983(19) 0.0478(6) Uani 1 1 d . .
H23 H -0.0414 0.6700 -0.3985 0.057 Uiso 1 1 calc R U
H24 H -0.1048 0.6447 -0.5194 0.057 Uiso 1 1 calc R U
C39 C -0.1715(3) 0.62182(7) -0.3756(2) 0.0519(6) Uani 1 1 d . .
H25 H -0.1183 0.6206 -0.2861 0.062 Uiso 1 1 calc R U
H26 H -0.2796 0.6364 -0.3912 0.062 Uiso 1 1 calc R U
C40 C -0.2143(4) 0.58199(8) -0.4226(3) 0.0677(8) Uani 1 1 d . .
H36 H -0.2580 0.5825 -0.5118 0.102 Uiso 1 1 calc R U
H37 H -0.3018 0.5713 -0.3897 0.102 Uiso 1 1 calc R U
H38 H -0.1111 0.5661 -0.3970 0.102 Uiso 1 1 calc R U
N3 N 0.3161(2) 0.72792(5) 0.10670(15) 0.0360(4) Uani 1 1 d . .
C41 C 0.3880(3) 0.76650(6) 0.12973(19) 0.0380(5) Uani 1 1 d . .
H27 H 0.4195 0.7751 0.0574 0.046 Uiso 1 1 calc R U
H28 H 0.4944 0.7655 0.1993 0.046 Uiso 1 1 calc R U
C42 C 0.2681(3) 0.79597(6) 0.15754(19) 0.0380(5) Uani 1 1 d . .
H29 H 0.1700 0.8003 0.0836 0.046 Uiso 1 1 calc R U
H30 H 0.2227 0.7860 0.2221 0.046 Uiso 1 1 calc R U
C43 C 0.3592(3) 0.83354(6) 0.19900(19) 0.0381(5) Uani 1 1 d . .
H31 H 0.4115 0.8424 0.1368 0.046 Uiso 1 1 calc R U
H32 H 0.4527 0.8293 0.2758 0.046 Uiso 1 1 calc R U
C44 C 0.2404(3) 0.86451(6) 0.2197(2) 0.0421(5) Uani 1 1 d . .
H39 H 0.1523 0.8702 0.1426 0.063 Uiso 1 1 calc R U
H40 H 0.3069 0.8876 0.2501 0.063 Uiso 1 1 calc R U
H41 H 0.1858 0.8556 0.2796 0.063 Uiso 1 1 calc R U

loop_
_atom_site_aniso_label
_atom_site_aniso_U_11
_atom_site_aniso_U_22
_atom_site_aniso_U_33
_atom_site_aniso_U_23
_atom_site_aniso_U_13
_atom_site_aniso_U_12
C1 0.0393(11) 0.0359(11) 0.0173(9) 0.0024(7) 0.0063(8) 0.0045(8)
C2 0.0449(11) 0.0406(12) 0.0181(9) 0.0003(8) 0.0088(8) 0.0025(9)
C3 0.0458(12) 0.0449(12) 0.0200(10) 0.0056(8) 0.0090(9) 0.0005(9)
C4 0.0447(12) 0.0334(11) 0.0246(10) 0.0067(8) 0.0051(9) 0.0007(8)
C5 0.0365(10) 0.0348(11) 0.0200(9) 0.0016(7) 0.0036(8) 0.0024(8)
C6 0.0355(10) 0.0315(10) 0.0206(9) 0.0009(7) 0.0052(8) 0.0017(8)
C7 0.0353(10) 0.0313(10) 0.0198(9) -0.0005(7) 0.0067(8) 0.0014(8)
C8 0.0371(10) 0.0299(10) 0.0235(10) 0.0023(7) 0.0061(8) 0.0034(8)
C9 0.0388(10) 0.0328(11) 0.0223(10) -0.0028(8) 0.0053(8) 0.0002(8)
C10 0.0444(12) 0.0318(11) 0.0268(10) -0.0015(8) 0.0050(9) 0.0020(8)
C11 0.0481(12) 0.0361(11) 0.0274(11) -0.0082(8) 0.0047(9) 0.0070(9)
C12 0.0513(13) 0.0429(12) 0.0232(10) -0.0062(8) 0.0085(9) 0.0081(9)
C13 0.0506(12) 0.0396(12) 0.0221(10) -0.0003(8) 0.0098(9) 0.0051(9)
C14 0.0411(11) 0.0351(11) 0.0203(10) -0.0020(8) 0.0066(8) 0.0017(8)
C15 0.0422(11) 0.0313(11) 0.0223(10) 0.0006(7) 0.0091(8) 0.0009(8)
C16 0.0394(10) 0.0311(10) 0.0212(9) -0.0012(7) 0.0101(8) 0.0012(8)
C17 0.0414(11) 0.0309(11) 0.0220(10) -0.0010(7) 0.0109(8) 0.0002(8)
C18 0.0483(12) 0.0320(11) 0.0223(10) -0.0011(8) 0.0117(9) 0.0011(8)
C19 0.0544(13) 0.0318(11) 0.0264(10) 0.0007(8) 0.0118(9) -0.0001(9)
C20 0.0690(15) 0.0383(12) 0.0259(11) 0.0002(9) 0.0183(10) -0.0011(10)
C21 0.0903(19) 0.0395(13) 0.0298(12) 0.0070(9) 0.0201(12) -0.0012(12)
C22 0.098(2) 0.0312(12) 0.0353(13) 0.0041(9) 0.0164(13) -0.0024(12)
C23 0.0807(17) 0.0324(12) 0.0301(12) -0.0010(9) 0.0161(11) -0.0010(11)
C24 0.0569(14) 0.0326(11) 0.0277(11) -0.0006(8) 0.0145(10) -0.0015(9)
C25 0.0469(12) 0.0321(11) 0.0262(10) -0.0044(8) 0.0129(9) 0.0020(9)
C26 0.0410(11) 0.0306(10) 0.0231(10) -0.0013(8) 0.0109(8) 0.0007(8)
C27 0.0406(11) 0.0323(11) 0.0236(10) -0.0037(8) 0.0098(8) 0.0016(8)
C28 0.0459(12) 0.0329(11) 0.0257(10) -0.0023(8) 0.0135(9) 0.0002(8)
C29 0.0532(13) 0.0370(12) 0.0295(11) -0.0095(9) 0.0132(9) -0.0040(9)
C30 0.0537(13) 0.0462(13) 0.0207(10) -0.0052(9) 0.0102(9) -0.0025(10)
C31 0.0521(12) 0.0394(12) 0.0216(10) 0.0001(8) 0.0140(9) 0.0005(9)
C32 0.0412(11) 0.0343(11) 0.0206(10) -0.0019(8) 0.0108(8) 0.0033(8)
C33 0.0444(11) 0.0299(11) 0.0252(10) 0.0012(8) 0.0062(8) 0.0001(8)
C34 0.0470(12) 0.0325(11) 0.0239(10) 0.0009(8) 0.0069(9) 0.0017(9)
C35 0.0502(12) 0.0329(11) 0.0337(11) 0.0021(8) 0.0118(10) -0.0005(9)
C36 0.0622(15) 0.0335(12) 0.0450(14) 0.0044(9) 0.0174(11) 0.0011(10)
N1 0.0437(9) 0.0280(9) 0.0234(8) 0.0009(6) 0.0072(7) 0.0022(7)
N2 0.0533(10) 0.0296(9) 0.0194(8) 0.0005(6) 0.0119(7) 0.0026(7)
C37 0.0655(14) 0.0349(11) 0.0193(10) -0.0003(8) 0.0115(10) 0.0030(10)
C38 0.0710(16) 0.0408(13) 0.0249(11) -0.0009(9) 0.0043(10) 0.0065(11)
C39 0.0610(15) 0.0645(16) 0.0269(11) 0.0006(10) 0.0085(11) 0.0082(12)
C40 0.085(2) 0.0544(17) 0.0648(18) 0.0081(13) 0.0245(16) -0.0023(14)
N3 0.0549(11) 0.0286(9) 0.0257(9) -0.0028(6) 0.0138(8) -0.0010(7)
C41 0.0537(13) 0.0305(11) 0.0305(11) -0.0044(8) 0.0139(10) -0.0033(9)
C42 0.0509(13) 0.0333(11) 0.0302(11) -0.0044(8) 0.0128(9) -0.0025(9)
C43 0.0488(12) 0.0327(11) 0.0325(11) -0.0036(8) 0.0120(9) -0.0015(9)
C44 0.0530(13) 0.0362(12) 0.0370(12) -0.0064(9) 0.0131(10) -0.0029(9)

loop_
_atom_type_symbol
_atom_type_description
_atom_type_scat_dispersion_real
_atom_type_scat_dispersion_imag
_atom_type_scat_source
C C 0.0181 0.0091 'International Tables Vol C Tables 4.2.6.8 and 6.1.1.4'
H H 0.0000 0.0000 'International Tables Vol C Tables 4.2.6.8 and 6.1.1.4'
N N 0.0311 0.0180 'International Tables Vol C Tables 4.2.6.8 and 6.1.1.4'
Cl Cl 0.3639 0.7018 'International Tables Vol C Tables 4.2.6.8 and 6.1.1.4'

loop_
_geom_angle_atom_site_label_1
_geom_angle_atom_site_label_2
_geom_angle_atom_site_label_3
_geom_angle
C2 C1 C6 115.18(18)
C2 C1 C32 115.43(17)
C6 C1 C32 129.12(18)
C3 C2 C1 124.40(19)
C3 C2 H1 117.8
C1 C2 H1 117.8
C4 C3 C2 120.32(19)
C4 C3 H2 119.8
C2 C3 H2 119.8
C3 C4 C5 116.63(19)
C3 C4 H3 121.7
C5 C4 H3 121.7
N1 C5 C4 125.51(18)
N1 C5 C6 110.16(17)
C4 C5 C6 124.09(19)
C5 C6 C1 118.12(18)
C5 C6 C7 105.30(17)
C1 C6 C7 136.50(18)
C8 C7 C6 107.39(17)
C8 C7 C16 117.55(17)
C6 C7 C16 133.84(18)
C7 C8 N1 109.63(17)
C7 C8 C9 124.14(18)
N1 C8 C9 126.22(17)
C10 C9 C14 118.48(18)
C10 C9 C8 124.32(18)
C14 C9 C8 116.86(17)
C11 C10 C9 122.01(19)
C11 C10 H4 119.0
C9 C10 H4 119.0
C10 C11 C12 119.72(19)
C10 C11 H5 120.1
C12 C11 H5 120.1
C13 C12 C11 120.5(2)
C13 C12 H6 119.8
C11 C12 H6 119.8
C12 C13 C14 121.4(2)
C12 C13 H7 119.3
C14 C13 H7 119.3
C13 C14 C9 117.79(18)
C13 C14 C15 124.22(19)
C9 C14 C15 117.61(18)
C16 C15 N2 109.47(17)
C16 C15 C14 123.51(18)
N2 C15 C14 126.69(18)
C15 C16 C17 107.17(17)
C15 C16 C7 118.30(17)
C17 C16 C7 134.44(18)
C18 C17 C16 107.08(17)
C18 C17 C26 118.94(18)
C16 C17 C26 133.58(17)
C17 C18 N2 109.31(17)
C17 C18 C19 124.02(18)
N2 C18 C19 126.40(18)
C20 C19 C18 125.24(19)
C20 C19 C24 117.22(19)
C18 C19 C24 117.48(18)
C21 C20 C19 122.4(2)
C21 C20 H8 118.8
C19 C20 H8 118.8
C20 C21 C22 119.9(2)
C20 C21 H9 120.1
C22 C21 H9 120.1
C23 C22 C21 119.8(2)
C23 C22 H10 120.1
C21 C22 H10 120.1
C22 C23 C24 121.7(2)
C22 C23 H11 119.2
C24 C23 H11 119.2
C23 C24 C19 118.25(19)
C23 C24 C25 124.57(19)
C19 C24 C25 117.19(18)
N3 C25 C26 109.32(17)
N3 C25 C24 126.25(19)
C26 C25 C24 124.34(18)
C25 C26 C17 117.33(17)
C25 C26 C27 107.71(16)
C17 C26 C27 134.29(18)
C28 C27 C32 118.12(17)
C28 C27 C26 104.96(17)
C32 C27 C26 136.93(18)
N3 C28 C29 125.61(19)
N3 C28 C27 110.39(17)
C29 C28 C27 123.95(19)
C30 C29 C28 116.70(19)
C30 C29 H12 121.7
C28 C29 H12 121.7
C29 C30 C31 120.58(19)
C29 C30 H13 119.7
C31 C30 H13 119.7
C30 C31 C32 124.27(19)
C30 C31 H14 117.9
C32 C31 H14 117.9
C31 C32 C27 115.60(18)
C31 C32 C1 114.40(17)
C27 C32 C1 129.92(17)
N1 C33 C34 115.91(17)
N1 C33 H15 108.3
C34 C33 H15 108.3
N1 C33 H16 108.3
C34 C33 H16 108.3
H15 C33 H16 107.4
C35 C34 C33 109.10(18)
C35 C34 H17 109.9
C33 C34 H17 109.9
C35 C34 H18 109.9
C33 C34 H18 109.9
H17 C34 H18 108.3
C34 C35 C36 113.56(19)
C34 C35 H19 108.9
C36 C35 H19 108.9
C34 C35 H20 108.9
C36 C35 H20 108.9
H19 C35 H20 107.7
C35 C36 H33 109.5
C35 C36 H34 109.5
H33 C36 H34 109.5
C35 C36 H35 109.5
H33 C36 H35 109.5
H34 C36 H35 109.5
C5 N1 C8 107.29(16)
C5 N1 C33 121.40(17)
C8 N1 C33 126.95(16)
C15 N2 C18 106.90(16)
C15 N2 C37 121.40(16)
C18 N2 C37 123.72(16)
N2 C37 C38 115.01(17)
N2 C37 H21 108.5
C38 C37 H21 108.5
N2 C37 H22 108.5
C38 C37 H22 108.5
H21 C37 H22 107.5
C39 C38 C37 113.41(19)
C39 C38 H23 108.9
C37 C38 H23 108.9
C39 C38 H24 108.9
C37 C38 H24 108.9
H23 C38 H24 107.7
C40 C39 C38 115.4(2)
C40 C39 H25 108.4
C38 C39 H25 108.4
C40 C39 H26 108.4
C38 C39 H26 108.4
H25 C39 H26 107.5
C39 C40 H36 109.5
C39 C40 H37 109.5
H36 C40 H37 109.5
C39 C40 H38 109.5
H36 C40 H38 109.5
H37 C40 H38 109.5
C28 N3 C25 107.44(16)
C28 N3 C41 120.62(16)
C25 N3 C41 128.90(17)
N3 C41 C42 114.41(19)
N3 C41 H27 108.7
C42 C41 H27 108.7
N3 C41 H28 108.7
C42 C41 H28 108.7
H27 C41 H28 107.6
C43 C42 C41 111.54(19)
C43 C42 H29 109.3
C41 C42 H29 109.3
C43 C42 H30 109.3
C41 C42 H30 109.3
H29 C42 H30 108.0
C42 C43 C44 113.02(19)
C42 C43 H31 109.0
C44 C43 H31 109.0
C42 C43 H32 109.0
C44 C43 H32 109.0
H31 C43 H32 107.8
C43 C44 H39 109.5
C43 C44 H40 109.5
H39 C44 H40 109.5
C43 C44 H41 109.5
H39 C44 H41 109.5
H40 C44 H41 109.5

loop_
_geom_bond_atom_site_label_1
_geom_bond_atom_site_label_2
_geom_bond_distance
C1 C2 1.401(3)
C1 C6 1.433(3)
C1 C32 1.492(3)
C2 C3 1.391(3)
C2 H1 0.9500
C3 C4 1.378(3)
C3 H2 0.9500
C4 C5 1.395(3)
C4 H3 0.9500
C5 N1 1.378(3)
C5 C6 1.414(3)
C6 C7 1.439(3)
C7 C8 1.391(3)
C7 C16 1.442(3)
C8 N1 1.391(3)
C8 C9 1.438(3)
C9 C10 1.407(3)
C9 C14 1.433(3)
C10 C11 1.367(3)
C10 H4 0.9500
C11 C12 1.397(3)
C11 H5 0.9500
C12 C13 1.367(3)
C12 H6 0.9500
C13 C14 1.422(3)
C13 H7 0.9500
C14 C15 1.432(3)
C15 C16 1.396(3)
C15 N2 1.398(3)
C16 C17 1.425(3)
C17 C18 1.399(3)
C17 C26 1.443(3)
C18 N2 1.400(2)
C18 C19 1.429(3)
C19 C20 1.415(3)
C19 C24 1.434(3)
C20 C21 1.358(3)
C20 H8 0.9500
C21 C22 1.393(3)
C21 H9 0.9500
C22 C23 1.374(3)
C22 H10 0.9500
C23 C24 1.403(3)
C23 H11 0.9500
C24 C25 1.446(3)
C25 N3 1.394(3)
C25 C26 1.393(3)
C26 C27 1.443(3)
C27 C28 1.417(3)
C27 C32 1.426(3)
C28 N3 1.378(3)
C28 C29 1.398(3)
C29 C30 1.375(3)
C29 H12 0.9500
C30 C31 1.383(3)
C30 H13 0.9500
C31 C32 1.406(3)
C31 H14 0.9500
C33 N1 1.463(3)
C33 C34 1.519(3)
C33 H15 0.9900
C33 H16 0.9900
C34 C35 1.513(3)
C34 H17 0.9900
C34 H18 0.9900
C35 C36 1.519(3)
C35 H19 0.9900
C35 H20 0.9900
C36 H33 0.9800
C36 H34 0.9800
C36 H35 0.9800
N2 C37 1.481(3)
C37 C38 1.523(3)
C37 H21 0.9900
C37 H22 0.9900
C38 C39 1.510(4)
C38 H23 0.9900
C38 H24 0.9900
C39 C40 1.501(4)
C39 H25 0.9900
C39 H26 0.9900
C40 H36 0.9800
C40 H37 0.9800
C40 H38 0.9800
N3 C41 1.467(3)
C41 C42 1.525(3)
C41 H27 0.9900
C41 H28 0.9900
C42 C43 1.518(3)
C42 H29 0.9900
C42 H30 0.9900
C43 C44 1.524(3)
C43 H31 0.9900
C43 H32 0.9900
C44 H39 0.9800
C44 H40 0.9800
C44 H41 0.9800

loop_
_geom_torsion_atom_site_label_1
_geom_torsion_atom_site_label_2
_geom_torsion_atom_site_label_3
_geom_torsion_atom_site_label_4
_geom_torsion
C6 C1 C2 C3 8.4(3)
C32 C1 C2 C3 -166.16(19)
C1 C2 C3 C4 1.4(3)
C2 C3 C4 C5 -6.8(3)
C3 C4 C5 N1 -171.45(19)
C3 C4 C5 C6 2.3(3)
N1 C5 C6 C1 -177.77(16)
C4 C5 C6 C1 7.7(3)
N1 C5 C6 C7 5.0(2)
C4 C5 C6 C7 -169.55(19)
C2 C1 C6 C5 -12.4(3)
C32 C1 C6 C5 161.34(19)
C2 C1 C6 C7 163.7(2)
C32 C1 C6 C7 -22.6(4)
C5 C6 C7 C8 -3.9(2)
C1 C6 C7 C8 179.6(2)
C5 C6 C7 C16 162.7(2)
C1 C6 C7 C16 -13.8(4)
C6 C7 C8 N1 1.6(2)
C16 C7 C8 N1 -167.57(17)
C6 C7 C8 C9 -178.21(18)
C16 C7 C8 C9 12.7(3)
C7 C8 C9 C10 161.1(2)
N1 C8 C9 C10 -18.6(3)
C7 C8 C9 C14 -12.1(3)
N1 C8 C9 C14 168.18(19)
C14 C9 C10 C11 -2.1(3)
C8 C9 C10 C11 -175.1(2)
C9 C10 C11 C12 2.5(3)
C10 C11 C12 C13 -0.3(3)
C11 C12 C13 C14 -2.2(3)
C12 C13 C14 C9 2.6(3)
C12 C13 C14 C15 175.3(2)
C10 C9 C14 C13 -0.4(3)
C8 C9 C14 C13 173.16(19)
C10 C9 C14 C15 -173.62(19)
C8 C9 C14 C15 0.0(3)
C13 C14 C15 C16 -161.3(2)
C9 C14 C15 C16 11.4(3)
C13 C14 C15 N2 11.3(3)
C9 C14 C15 N2 -175.96(18)
N2 C15 C16 C17 -1.7(2)
C14 C15 C16 C17 172.00(19)
N2 C15 C16 C7 175.28(17)
C14 C15 C16 C7 -11.0(3)
C8 C7 C16 C15 -1.0(3)
C6 C7 C16 C15 -166.5(2)
C8 C7 C16 C17 175.0(2)
C6 C7 C16 C17 9.4(4)
C15 C16 C17 C18 -0.1(2)
C7 C16 C17 C18 -176.4(2)
C15 C16 C17 C26 -172.5(2)
C7 C16 C17 C26 11.2(4)
C16 C17 C18 N2 1.9(2)
C26 C17 C18 N2 175.62(18)
C16 C17 C18 C19 -172.5(2)
C26 C17 C18 C19 1.3(3)
C17 C18 C19 C20 173.0(2)
N2 C18 C19 C20 -0.4(4)
C17 C18 C19 C24 -4.2(3)
N2 C18 C19 C24 -177.6(2)
C18 C19 C20 C21 177.1(2)
C24 C19 C20 C21 -5.7(4)
C19 C20 C21 C22 -1.9(4)
C20 C21 C22 C23 4.9(4)
C21 C22 C23 C24 0.1(4)
C22 C23 C24 C19 -7.7(4)
C22 C23 C24 C25 171.8(3)
C20 C19 C24 C23 10.3(3)
C18 C19 C24 C23 -172.3(2)
C20 C19 C24 C25 -169.3(2)
C18 C19 C24 C25 8.1(3)
C23 C24 C25 N3 -13.6(4)
C19 C24 C25 N3 165.9(2)
C23 C24 C25 C26 170.3(2)
C19 C24 C25 C26 -10.2(3)
N3 C25 C26 C17 -169.47(18)
C24 C25 C26 C17 7.3(3)
N3 C25 C26 C27 2.5(2)
C24 C25 C26 C27 179.2(2)
C18 C17 C26 C25 -2.5(3)
C16 C17 C26 C25 169.2(2)
C18 C17 C26 C27 -171.7(2)
C16 C17 C26 C27 0.0(4)
C25 C26 C27 C28 -4.0(2)
C17 C26 C27 C28 165.9(2)
C25 C26 C27 C32 176.5(2)
C17 C26 C27 C32 -13.6(4)
C32 C27 C28 N3 -176.10(18)
C26 C27 C28 N3 4.3(2)
C32 C27 C28 C29 6.3(3)
C26 C27 C28 C29 -173.3(2)
N3 C28 C29 C30 -176.0(2)
C27 C28 C29 C30 1.2(3)
C28 C29 C30 C31 -4.5(3)
C29 C30 C31 C32 0.3(4)
C30 C31 C32 C27 7.2(3)
C30 C31 C32 C1 -170.0(2)
C28 C27 C32 C31 -9.9(3)
C26 C27 C32 C31 169.5(2)
C28 C27 C32 C1 166.6(2)
C26 C27 C32 C1 -13.9(4)
C2 C1 C32 C31 32.9(3)
C6 C1 C32 C31 -140.8(2)
C2 C1 C32 C27 -143.8(2)
C6 C1 C32 C27 42.5(3)
N1 C33 C34 C35 172.67(17)
C33 C34 C35 C36 176.87(18)
C4 C5 N1 C8 170.32(19)
C6 C5 N1 C8 -4.2(2)
C4 C5 N1 C33 12.3(3)
C6 C5 N1 C33 -162.20(17)
C7 C8 N1 C5 1.6(2)
C9 C8 N1 C5 -178.69(18)
C7 C8 N1 C33 158.02(19)
C9 C8 N1 C33 -22.2(3)
C34 C33 N1 C5 -91.3(2)
C34 C33 N1 C8 115.2(2)
C16 C15 N2 C18 2.8(2)
C14 C15 N2 C18 -170.6(2)
C16 C15 N2 C37 -147.05(19)
C14 C15 N2 C37 39.5(3)
C17 C18 N2 C15 -2.9(2)
C19 C18 N2 C15 171.3(2)
C17 C18 N2 C37 146.1(2)
C19 C18 N2 C37 -39.7(3)
C15 N2 C37 C38 104.9(2)
C18 N2 C37 C38 -39.8(3)
N2 C37 C38 C39 -64.5(3)
C37 C38 C39 C40 -63.7(3)
C29 C28 N3 C25 174.7(2)
C27 C28 N3 C25 -2.9(2)
C29 C28 N3 C41 12.7(3)
C27 C28 N3 C41 -164.85(19)
C26 C25 N3 C28 0.2(2)
C24 C25 N3 C28 -176.4(2)
C26 C25 N3 C41 160.2(2)
C24 C25 N3 C41 -16.5(4)
C28 N3 C41 C42 -90.9(2)
C25 N3 C41 C42 111.3(2)
N3 C41 C42 C43 171.38(16)
C41 C42 C43 C44 176.25(17)
